data_7251519
loop_
_publ_author_name
'Yang, Feng'
'He, Zhiwei'
'Zhang, Rongzheng'
'Wang, Quan'

_publ_section_title
;
 MOFs with hydrazide and 3-amino-1,2,4-oxadiazole-substituted
 hydroxytetrazole as novel nitrogen-rich ligands: a new class of energetic
 materials for ammonium perchlorate decomposition catalysis
;
_journal_issue 12
_journal_name_full CrystEngComm
_journal_page_first 1931
_journal_page_last 1937
_journal_paper_doi 10.1039/D5CE01001B
_journal_volume 28
_journal_year 2026
_chemical_formula_moiety 'C4 H10 Cu N12 O6, 2(H2 O)'
_chemical_formula_sum 'C4 H14 Cu N12 O8'
_chemical_formula_weight 421.81
_space_group_crystal_system monoclinic
_space_group_IT_number 14
_space_group_name_Hall '-P 2yn'
_space_group_name_H-M_alt 'P 1 21/n 1'
_atom_sites_solution_hydrogens difmap
_audit_creation_method SHELXL-2018/3
_audit_update_record
;
2023-03-06 deposited with the CCDC.	2026-02-06 downloaded from the CCDC.
;
_cell_angle_alpha 90
_cell_angle_beta 102.056(3)
_cell_angle_gamma 90
_cell_formula_units_Z 2
_cell_length_a 8.3514(8)
_cell_length_b 8.0290(7)
_cell_length_c 10.6850(10)
_cell_measurement_reflns_used 4233
_cell_measurement_temperature 296(2)
_cell_measurement_theta_max 28.29
_cell_measurement_theta_min 2.83
_cell_volume 700.66(11)
_computing_cell_refinement 'Bruker SAINT'
_computing_data_collection 'Bruker APEX3'
_computing_data_reduction 'Bruker SAINT'
_computing_molecular_graphics 'Bruker SHELXTL'
_computing_publication_material 'Bruker SHELXTL'
_computing_structure_refinement 'SHELXL-2018/3 (Sheldrick, 2018)'
_computing_structure_solution 'SHELXT 2014/5 (Sheldrick, 2014)'
_diffrn_ambient_temperature 296(2)
_diffrn_detector_area_resol_mean 10.42
_diffrn_measured_fraction_theta_full 0.995
_diffrn_measured_fraction_theta_max 0.990
_diffrn_measurement_device_type 'Bruker D8 QUEST PHOTON 100'
_diffrn_measurement_method '\f and \w scans'
_diffrn_radiation_type MoK\a
_diffrn_radiation_wavelength 0.71073
_diffrn_reflns_av_R_equivalents 0.0408
_diffrn_reflns_av_unetI/netI 0.0332
_diffrn_reflns_Laue_measured_fraction_full 0.995
_diffrn_reflns_Laue_measured_fraction_max 0.990
_diffrn_reflns_limit_h_max 11
_diffrn_reflns_limit_h_min -8
_diffrn_reflns_limit_k_max 10
_diffrn_reflns_limit_k_min -10
_diffrn_reflns_limit_l_max 14
_diffrn_reflns_limit_l_min -13
_diffrn_reflns_number 7241
_diffrn_reflns_point_group_measured_fraction_full 0.995
_diffrn_reflns_point_group_measured_fraction_max 0.990
_diffrn_reflns_theta_full 25.242
_diffrn_reflns_theta_max 28.344
_diffrn_reflns_theta_min 2.827
_diffrn_source.source 'Ius 2.0'
_diffrn_source.type microfocus

_exptl_absorpt_coefficient_mu 1.636
_exptl_absorpt_correction_T_max 0.7456
_exptl_absorpt_correction_T_min 0.5416
_exptl_absorpt_correction_type multi-scan
_exptl_absorpt_process_details sadabs
_exptl_crystal_colour blue
_exptl_crystal_density_diffrn 1.999
_exptl_crystal_description block
_exptl_crystal_F_000 430
_exptl_crystal_size_max 0.220
_exptl_crystal_size_mid 0.120
_exptl_crystal_size_min 0.100
_refine_diff_density_max 0.343
_refine_diff_density_min -0.389
_refine_diff_density_rms 0.067
_refine_ls_extinction_method none
_refine_ls_goodness_of_fit_ref 1.066
_refine_ls_hydrogen_treatment refxyz
_refine_ls_matrix_type full
_refine_ls_number_parameters 136
_refine_ls_number_reflns 1732
_refine_ls_number_restraints 6
_refine_ls_restrained_S_all 1.066
_refine_ls_R_factor_all 0.0388
_refine_ls_R_factor_gt 0.0283
_refine_ls_shift/su_max 0.000
_refine_ls_shift/su_mean 0.000
_refine_ls_structure_factor_coef Fsqd
_refine_ls_weighting_details 'w=1/[\s^2^(Fo^2^)+(0.0386P)^2^+0.2087P] where P=(Fo^2^+2Fc^2^)/3'
_refine_ls_weighting_scheme calc
_refine_ls_wR_factor_gt 0.0718
_refine_ls_wR_factor_ref 0.0759
_reflns_Friedel_coverage 0.000
_reflns_number_gt 1434
_reflns_number_total 1732
_reflns_threshold_expression 'I > 2\s(I)'
_cod_data_source_file d5ce01001b2.cif
_cod_data_source_block YF_103_a
_cod_depositor_comments 'Adding full bibliography for 7251519--7251522.cif.'
_cod_original_sg_symbol_H-M 'P 21/n'
_cod_database_code 7251519
_shelx_shelxl_version_number 2018/3
_shelx_space_group_comment
;
The symmetry employed for this shelxl refinement is uniquely defined
by the following loop, which should always be used as a source of
symmetry information in preference to the above space-group names.
They are only intended as comments.
;
_shelx_estimated_absorpt_t_min 0.715
_shelx_estimated_absorpt_t_max 0.854

loop_
_space_group_symop_operation_xyz
'x, y, z'
'-x+1/2, y+1/2, -z+1/2'
'-x, -y, -z'
'x-1/2, -y-1/2, z-1/2'

loop_
_atom_site_label
_atom_site_type_symbol
_atom_site_fract_x
_atom_site_fract_y
_atom_site_fract_z
_atom_site_U_iso_or_equiv
_atom_site_adp_type
_atom_site_occupancy
_atom_site_site_symmetry_order
_atom_site_calc_flag
_atom_site_refinement_flags_posn
_atom_site_refinement_flags_adp
_atom_site_refinement_flags_occupancy
_atom_site_disorder_assembly
_atom_site_disorder_group
Cu1 Cu 0.500000 0.500000 0.500000 0.02015(12) Uani 1 2 d S . P . .
C1 C 0.1744(2) 0.4066(2) 0.60084(16) 0.0201(4) Uani 1 1 d . . . . .
C2 C 0.2021(2) 0.5893(2) 0.59995(16) 0.0190(4) Uani 1 1 d . . . . .
N1 N 0.24655(17) 0.28787(19) 0.54320(14) 0.0201(3) Uani 1 1 d . . . . .
N2 N 0.18176(19) 0.1406(2) 0.56089(16) 0.0261(3) Uani 1 1 d . . . . .
N3 N 0.0717(2) 0.1702(2) 0.62946(16) 0.0287(4) Uani 1 1 d . . . . .
N4 N 0.06473(19) 0.3322(2) 0.65585(15) 0.0266(4) Uani 1 1 d . . . . .
N5 N 0.32544(18) 0.63575(19) 0.54695(14) 0.0208(3) Uani 1 1 d . . . . .
N6 N 0.3408(2) 0.8135(2) 0.54533(18) 0.0255(4) Uani 1 1 d . . . . .
H6A H 0.373(3) 0.844(3) 0.479(2) 0.031 Uiso 1 1 d . U . . .
H6B H 0.248(3) 0.858(3) 0.546(2) 0.031 Uiso 1 1 d . U . . .
H6C H 0.414(3) 0.847(3) 0.608(2) 0.031 Uiso 1 1 d . U . . .
O1 O 0.36109(15) 0.30082(17) 0.47519(13) 0.0276(3) Uani 1 1 d . . . . .
O2 O 0.11043(15) 0.68299(17) 0.64520(13) 0.0261(3) Uani 1 1 d . . . . .
O3 O 0.5964(2) 0.4354(2) 0.73342(15) 0.0369(4) Uani 1 1 d D . . . .
H3A H 0.602(3) 0.332(2) 0.746(3) 0.055 Uiso 1 1 d D U . . .
H3B H 0.548(4) 0.483(3) 0.785(3) 0.055 Uiso 1 1 d D U . . .
O4 O 0.9029(2) 0.5710(3) 0.81365(16) 0.0483(5) Uani 1 1 d D . . . .
H4A H 0.970(3) 0.576(4) 0.769(3) 0.072 Uiso 1 1 d D U . . .
H4B H 0.817(3) 0.523(4) 0.781(3) 0.072 Uiso 1 1 d D U . . .

loop_
_atom_site_aniso_label
_atom_site_aniso_U_11
_atom_site_aniso_U_22
_atom_site_aniso_U_33
_atom_site_aniso_U_23
_atom_site_aniso_U_13
_atom_site_aniso_U_12
Cu1 0.01791(17) 0.01818(18) 0.02705(19) -0.00278(12) 0.01087(12) 0.00111(11)
C1 0.0167(8) 0.0244(10) 0.0200(9) -0.0004(7) 0.0053(7) 0.0015(7)
C2 0.0177(8) 0.0222(10) 0.0166(8) -0.0003(7) 0.0023(7) 0.0034(6)
N1 0.0182(7) 0.0201(8) 0.0232(8) -0.0010(6) 0.0069(6) -0.0006(6)
N2 0.0256(8) 0.0220(8) 0.0311(8) 0.0011(7) 0.0070(7) -0.0017(6)
N3 0.0294(8) 0.0277(9) 0.0313(9) 0.0018(7) 0.0117(7) -0.0038(7)
N4 0.0270(8) 0.0283(9) 0.0270(8) 0.0019(7) 0.0110(7) -0.0017(7)
N5 0.0226(7) 0.0165(7) 0.0257(8) 0.0006(6) 0.0104(6) 0.0028(6)
N6 0.0287(9) 0.0191(8) 0.0318(9) 0.0005(7) 0.0133(8) 0.0035(7)
O1 0.0263(7) 0.0240(7) 0.0381(8) -0.0090(6) 0.0194(6) -0.0039(5)
O2 0.0239(6) 0.0263(7) 0.0312(7) -0.0033(6) 0.0132(6) 0.0053(5)
O3 0.0444(9) 0.0342(9) 0.0324(8) 0.0001(7) 0.0090(7) 0.0040(7)
O4 0.0420(10) 0.0658(12) 0.0432(10) -0.0208(9) 0.0230(8) -0.0111(9)

loop_
_atom_type_symbol
_atom_type_description
_atom_type_scat_dispersion_real
_atom_type_scat_dispersion_imag
_atom_type_scat_source
C C 0.0033 0.0016 'International Tables Vol C Tables 4.2.6.8 and 6.1.1.4'
H H 0.0000 0.0000 'International Tables Vol C Tables 4.2.6.8 and 6.1.1.4'
N N 0.0061 0.0033 'International Tables Vol C Tables 4.2.6.8 and 6.1.1.4'
O O 0.0106 0.0060 'International Tables Vol C Tables 4.2.6.8 and 6.1.1.4'
Cu Cu 0.3201 1.2651 'International Tables Vol C Tables 4.2.6.8 and 6.1.1.4'

loop_
_geom_angle_atom_site_label_1
_geom_angle_atom_site_label_2
_geom_angle_atom_site_label_3
_geom_angle
_geom_angle_site_symmetry_1
_geom_angle_site_symmetry_3
_geom_angle_publ_flag
O1 Cu1 O1 180.0 3_666 . ?
O1 Cu1 N5 92.14(6) 3_666 3_666 ?
O1 Cu1 N5 87.86(6) . 3_666 ?
O1 Cu1 N5 87.86(6) 3_666 . ?
O1 Cu1 N5 92.14(6) . . ?
N5 Cu1 N5 180.0 3_666 . ?
N4 C1 N1 107.50(16) . . ?
N4 C1 C2 124.69(16) . . ?
N1 C1 C2 127.74(15) . . ?
O2 C2 N5 126.33(17) . . ?
O2 C2 C1 119.10(15) . . ?
N5 C2 C1 114.57(14) . . ?
O1 N1 N2 120.73(15) . . ?
O1 N1 C1 129.94(15) . . ?
N2 N1 C1 109.31(15) . . ?
N3 N2 N1 105.77(15) . . ?
N2 N3 N4 111.18(15) . . ?
C1 N4 N3 106.24(15) . . ?
C2 N5 N6 111.36(14) . . ?
C2 N5 Cu1 129.42(13) . . ?
N6 N5 Cu1 118.39(11) . . ?
N5 N6 H6A 110.0(16) . . ?
N5 N6 H6B 109.6(15) . . ?
H6A N6 H6B 110(2) . . ?
N5 N6 H6C 111.0(15) . . ?
H6A N6 H6C 105(2) . . ?
H6B N6 H6C 111(2) . . ?
N1 O1 Cu1 117.77(11) . . ?
H3A O3 H3B 111(2) . . ?
H4A O4 H4B 115(3) . . ?

loop_
_geom_bond_atom_site_label_1
_geom_bond_atom_site_label_2
_geom_bond_distance
_geom_bond_site_symmetry_2
_geom_bond_publ_flag
Cu1 O1 1.9609(13) 3_666 ?
Cu1 O1 1.9609(13) . ?
Cu1 N5 1.9673(14) 3_666 ?
Cu1 N5 1.9674(14) . ?
C1 N4 1.329(2) . ?
C1 N1 1.344(2) . ?
C1 C2 1.486(3) . ?
C2 O2 1.241(2) . ?
C2 N5 1.328(2) . ?
N1 O1 1.3207(19) . ?
N1 N2 1.330(2) . ?
N2 N3 1.311(2) . ?
N3 N4 1.335(2) . ?
N5 N6 1.433(2) . ?
N6 H6A 0.84(2) . ?
N6 H6B 0.86(2) . ?
N6 H6C 0.85(2) . ?
O3 H3A 0.842(16) . ?
O3 H3B 0.844(16) . ?
O4 H4A 0.814(17) . ?
O4 H4B 0.828(17) . ?

loop_
_geom_hbond_atom_site_label_D
_geom_hbond_atom_site_label_H
_geom_hbond_atom_site_label_A
_geom_hbond_distance_DH
_geom_hbond_distance_HA
_geom_hbond_distance_DA
_geom_hbond_angle_DHA
_geom_hbond_site_symmetry_A
_geom_hbond_publ_flag
O4 H4B O3 0.828(17) 1.935(17) 2.749(2) 167(3) . yes
O4 H4A O2 0.814(17) 2.12(2) 2.891(2) 158(3) 1_655 yes
O4 H4A N4 0.814(17) 2.51(3) 3.049(2) 125(3) 1_655 yes
O3 H3B N3 0.844(16) 2.112(16) 2.921(2) 160(2) 2_556 yes
O3 H3A O4 0.842(16) 2.187(18) 2.969(3) 154(2) 2_646 yes
O3 H3A O2 0.842(16) 2.60(2) 3.116(2) 120(2) 2_546 yes
N6 H6C O4 0.85(2) 2.40(2) 3.127(3) 145(2) 2_656 yes
N6 H6C N4 0.85(2) 2.50(2) 3.128(3) 131.8(18) 2_556 yes
N6 H6B N2 0.86(2) 2.34(2) 2.964(2) 129.3(19) 1_565 yes
N6 H6A O4 0.84(2) 1.96(2) 2.791(2) 168(2) 4_575 yes

loop_
_geom_torsion_atom_site_label_1
_geom_torsion_atom_site_label_2
_geom_torsion_atom_site_label_3
_geom_torsion_atom_site_label_4
_geom_torsion
_geom_torsion_site_symmetry_1
_geom_torsion_site_symmetry_2
_geom_torsion_site_symmetry_3
_geom_torsion_site_symmetry_4
_geom_torsion_publ_flag
N4 C1 C2 O2 -5.4(2) . . . . ?
N1 C1 C2 O2 171.20(17) . . . . ?
N4 C1 C2 N5 175.65(17) . . . . ?
N1 C1 C2 N5 -7.8(2) . . . . ?
N4 C1 N1 O1 179.02(15) . . . . ?
C2 C1 N1 O1 2.0(3) . . . . ?
N4 C1 N1 N2 0.54(19) . . . . ?
C2 C1 N1 N2 -176.51(16) . . . . ?
O1 N1 N2 N3 -178.98(14) . . . . ?
C1 N1 N2 N3 -0.3(2) . . . . ?
N1 N2 N3 N4 0.0(2) . . . . ?
N1 C1 N4 N3 -0.52(19) . . . . ?
C2 C1 N4 N3 176.64(15) . . . . ?
N2 N3 N4 C1 0.3(2) . . . . ?
O2 C2 N5 N6 -1.0(3) . . . . ?
C1 C2 N5 N6 177.86(14) . . . . ?
O2 C2 N5 Cu1 168.20(13) . . . . ?
C1 C2 N5 Cu1 -12.9(2) . . . . ?
N2 N1 O1 Cu1 -159.94(12) . . . . ?
C1 N1 O1 Cu1 21.7(2) . . . . ?
